data_2216124
loop_
_publ_author_name
'Mohammad Hossein Habibi'
'Mahmoud Zendehdel'
'Suchada Chantrapromma'
'Hoong-Kun Fun'

_publ_section_title
;
 <i>N</i>,<i>N</i>'-Bis[4-(dimethylamino)benzylidene]butane-1,4-diamine
;
_journal_coeditor_code SJ2369
_journal_issue 11
_journal_name_full 'Acta Crystallographica Section E'
_journal_page_first o4330
_journal_page_last o4330
_journal_paper_doi 10.1107/S1600536807049914
_journal_volume 63
_journal_year 2007
_chemical_formula_iupac 'C22 H30 N4'
_chemical_formula_moiety 'C22 H30 N4'
_chemical_formula_sum 'C22 H30 N4'
_chemical_formula_weight 350.50
_chemical_name_systematic
;
N,N'-Bis[4-(dimethylamino)benzylidene]butane-1,4-diamine
;
_space_group_IT_number 14
_symmetry_cell_setting monoclinic
_symmetry_space_group_name_Hall '-P 2ybc'
_symmetry_space_group_name_H-M 'P 1 21/c 1'
_atom_sites_solution_hydrogens geom
_atom_sites_solution_primary direct
_atom_sites_solution_secondary difmap
_audit_creation_method SHELXL-97
_cell_angle_alpha 90.00
_cell_angle_beta 95.5120(10)
_cell_angle_gamma 90.00
_cell_formula_units_Z 2
_cell_length_a 5.22540(10)
_cell_length_b 9.5742(3)
_cell_length_c 19.4882(5)
_cell_measurement_reflns_used 4266
_cell_measurement_temperature 100.00(10)
_cell_measurement_theta_max 35.00
_cell_measurement_theta_min 2.10
_cell_volume 970.47(4)
_computing_cell_refinement 'APEX2 (Bruker, 2005)'
_computing_data_collection 'APEX2 (Bruker, 2005)'
_computing_data_reduction 'SAINT (Bruker, 2005)'
_computing_molecular_graphics 'SHELXTL (Sheldrick, 1998)'
_computing_publication_material
;
SHELXTL (Sheldrick, 1998) and PLATON (Spek, 2003)
;
_computing_structure_refinement 'SHELXTL (Sheldrick, 1998)'
_computing_structure_solution 'SHELXTL (Sheldrick, 1998)'
_diffrn_ambient_temperature 100.00(10)
_diffrn_detector_area_resol_mean 8.33
_diffrn_measured_fraction_theta_full 0.997
_diffrn_measured_fraction_theta_max 0.997
_diffrn_measurement_device_type
;
Bruker SMART APEXII CCD area-detector
;
_diffrn_measurement_method \w
_diffrn_radiation_monochromator graphite
_diffrn_radiation_source 'fine-focus sealed tube'
_diffrn_radiation_type MoK\a
_diffrn_radiation_wavelength 0.71073
_diffrn_reflns_av_R_equivalents 0.0378
_diffrn_reflns_av_sigmaI/netI 0.0215
_diffrn_reflns_limit_h_max 8
_diffrn_reflns_limit_h_min -8
_diffrn_reflns_limit_k_max 14
_diffrn_reflns_limit_k_min -15
_diffrn_reflns_limit_l_max 29
_diffrn_reflns_limit_l_min -31
_diffrn_reflns_number 34188
_diffrn_reflns_theta_full 35.00
_diffrn_reflns_theta_max 35.00
_diffrn_reflns_theta_min 2.10
_diffrn_standards_number 0
_exptl_absorpt_coefficient_mu 0.072
_exptl_absorpt_correction_T_max 0.9865
_exptl_absorpt_correction_T_min 0.9603
_exptl_absorpt_correction_type multi-scan
_exptl_absorpt_process_details '(SADABS; Bruker, 2005)'
_exptl_crystal_colour Colorless
_exptl_crystal_density_diffrn 1.199
_exptl_crystal_density_method 'not measured'
_exptl_crystal_description Block
_exptl_crystal_F_000 380
_exptl_crystal_size_max 0.57
_exptl_crystal_size_mid 0.31
_exptl_crystal_size_min 0.19
_refine_diff_density_max 0.757
_refine_diff_density_min -0.319
_refine_ls_extinction_method none
_refine_ls_goodness_of_fit_ref 1.063
_refine_ls_hydrogen_treatment refall
_refine_ls_matrix_type full
_refine_ls_number_parameters 178
_refine_ls_number_reflns 4266
_refine_ls_number_restraints 0
_refine_ls_restrained_S_all 1.063
_refine_ls_R_factor_all 0.0592
_refine_ls_R_factor_gt 0.0499
_refine_ls_shift/su_max 0.000
_refine_ls_shift/su_mean 0.000
_refine_ls_structure_factor_coef Fsqd
_refine_ls_weighting_details 'calc w=1/[\s^2^(Fo^2^)+(0.0875P)^2^+0.1308P] where P=(Fo^2^+2Fc^2^)/3'
_refine_ls_weighting_scheme calc
_refine_ls_wR_factor_gt 0.1399
_refine_ls_wR_factor_ref 0.1482
_reflns_number_gt 3555
_reflns_number_total 4266
_reflns_threshold_expression I>2\s(I)
_cod_data_source_file sj2369.cif
_cod_data_source_block I
_cod_depositor_comments
;
The following automatic conversions were performed:
'_symmetry_cell_setting' value 'Monoclinic' changed to 'monoclinic'
according to '/home/saulius/struct/CIF-dictionaries/cif_core.dic'
dictionary named 'cif_core.dic' version 2.4.1 from 2010-06-29.

Automatic conversion script
Id: cif_fix_enum 1527 2010-12-29 10:47:43Z saulius 

The following automatic conversions were performed:

'_symmetry_cell_setting' value 'Monoclinic' changed to 'monoclinic'
according to /home/saulius/struct/CIF-dictionaries/cif_core.dic
dictionary named 'cif_core.dic' version 2.4.1 from 2010-06-29.

Automatic conversion script
Id: cif_fix_values 1715 2011-07-08 13:25:40Z adriana 
;
_cod_original_sg_symbol_H-M 'P 21/c'
_cod_database_code 2216124
_cod_database_fobs_code 2216124

loop_
_symmetry_equiv_pos_as_xyz
'x, y, z'
'-x, y+1/2, -z+1/2'
'-x, -y, -z'
'x, -y-1/2, z-1/2'

loop_
_atom_site_type_symbol
_atom_site_label
_atom_site_fract_x
_atom_site_fract_y
_atom_site_fract_z
_atom_site_U_iso_or_equiv
_atom_site_adp_type
_atom_site_calc_flag
_atom_site_occupancy
N N1 0.53637(13) 0.48735(7) 0.13556(3) 0.02030(14) Uani d 1
N N2 -0.12267(14) 0.52022(8) 0.40171(4) 0.02448(15) Uani d 1
C C1 0.62461(15) 0.46510(9) 0.01434(4) 0.02237(16) Uani d 1
C C2 0.72103(15) 0.51889(9) 0.08599(4) 0.02252(16) Uani d 1
C C3 0.51689(14) 0.57613(8) 0.18350(4) 0.01926(14) Uani d 1
C C4 0.34554(14) 0.56002(7) 0.23809(4) 0.01734(13) Uani d 1
C C5 0.17727(13) 0.44685(7) 0.24139(4) 0.01744(14) Uani d 1
C C6 0.02178(14) 0.43354(8) 0.29458(4) 0.01834(14) Uani d 1
C C7 0.02565(14) 0.53483(8) 0.34753(4) 0.01792(14) Uani d 1
C C8 0.19010(14) 0.65045(8) 0.34311(4) 0.01959(14) Uani d 1
C C9 0.34678(14) 0.66113(8) 0.28991(4) 0.01941(14) Uani d 1
C C10 -0.30355(16) 0.40527(10) 0.40148(5) 0.02695(17) Uani d 1
C C11 -0.16521(18) 0.64055(11) 0.44456(5) 0.02906(18) Uani d 1
H H1A 0.760(2) 0.4843(13) -0.0193(7) 0.027(3) Uiso d 1
H H1B 0.589(2) 0.3590(15) 0.0147(7) 0.036(3) Uiso d 1
H H2A 0.887(2) 0.4716(13) 0.1001(7) 0.029(3) Uiso d 1
H H2B 0.758(2) 0.6201(14) 0.0852(7) 0.031(3) Uiso d 1
H H3 0.620(3) 0.6594(15) 0.1863(7) 0.038(3) Uiso d 1
H H5 0.159(2) 0.3760(15) 0.2047(7) 0.035(3) Uiso d 1
H H6 -0.095(2) 0.3549(14) 0.2944(7) 0.032(3) Uiso d 1
H H8 0.204(2) 0.7260(14) 0.3775(7) 0.034(3) Uiso d 1
H H9 0.455(2) 0.7385(14) 0.2887(7) 0.030(3) Uiso d 1
H H10A -0.214(2) 0.3155(15) 0.3995(6) 0.034(3) Uiso d 1
H H10B -0.440(3) 0.4081(15) 0.3634(7) 0.038(3) Uiso d 1
H H10C -0.380(3) 0.4063(17) 0.4451(8) 0.050(4) Uiso d 1
H H11A -0.005(3) 0.6769(15) 0.4684(7) 0.039(3) Uiso d 1
H H11B -0.252(3) 0.7173(16) 0.4176(8) 0.043(4) Uiso d 1
H H11C -0.269(3) 0.6146(19) 0.4806(9) 0.059(5) Uiso d 1

loop_
_atom_site_aniso_label
_atom_site_aniso_U_11
_atom_site_aniso_U_22
_atom_site_aniso_U_33
_atom_site_aniso_U_12
_atom_site_aniso_U_13
_atom_site_aniso_U_23
N1 0.0218(3) 0.0241(3) 0.0153(3) -0.0016(2) 0.0035(2) 0.0030(2)
N2 0.0250(3) 0.0276(3) 0.0222(3) -0.0009(2) 0.0089(2) -0.0008(2)
C1 0.0217(3) 0.0271(4) 0.0188(3) 0.0026(2) 0.0048(2) 0.0028(2)
C2 0.0206(3) 0.0298(4) 0.0174(3) -0.0023(3) 0.0035(2) 0.0037(3)
C3 0.0199(3) 0.0198(3) 0.0182(3) -0.0007(2) 0.0025(2) 0.0027(2)
C4 0.0180(3) 0.0172(3) 0.0168(3) 0.0005(2) 0.0014(2) 0.0011(2)
C5 0.0174(3) 0.0177(3) 0.0170(3) 0.0006(2) 0.0005(2) -0.0006(2)
C6 0.0170(3) 0.0188(3) 0.0192(3) -0.0011(2) 0.0013(2) 0.0002(2)
C7 0.0165(3) 0.0205(3) 0.0168(3) 0.0019(2) 0.0017(2) 0.0008(2)
C8 0.0210(3) 0.0187(3) 0.0191(3) 0.0007(2) 0.0018(2) -0.0024(2)
C9 0.0209(3) 0.0169(3) 0.0205(3) -0.0015(2) 0.0024(2) -0.0005(2)
C10 0.0221(4) 0.0309(4) 0.0287(4) -0.0006(3) 0.0073(3) 0.0057(3)
C11 0.0287(4) 0.0371(5) 0.0225(4) 0.0014(3) 0.0078(3) -0.0056(3)

loop_
_atom_type_symbol
_atom_type_description
_atom_type_scat_dispersion_real
_atom_type_scat_dispersion_imag
_atom_type_scat_source
C C 0.0033 0.0016 'International Tables Vol C Tables 4.2.6.8 and 6.1.1.4'
H H 0.0000 0.0000 'International Tables Vol C Tables 4.2.6.8 and 6.1.1.4'
N N 0.0061 0.0033 'International Tables Vol C Tables 4.2.6.8 and 6.1.1.4'

loop_
_geom_angle_atom_site_label_1
_geom_angle_atom_site_label_2
_geom_angle_atom_site_label_3
_geom_angle_site_symmetry_1
_geom_angle
C3 N1 C2 . 116.83(7)
C7 N2 C10 . 119.33(7)
C7 N2 C11 . 119.29(7)
C10 N2 C11 . 117.90(7)
C1 C1 C2 3_665 112.54(8)
C1 C1 H1A 3_665 107.8(7)
C2 C1 H1A . 109.7(7)
C1 C1 H1B 3_665 106.5(7)
C2 C1 H1B . 111.7(7)
H1A C1 H1B . 108.4(10)
N1 C2 C1 . 110.73(6)
N1 C2 H2A . 109.7(8)
C1 C2 H2A . 107.6(7)
N1 C2 H2B . 110.8(7)
C1 C2 H2B . 111.4(8)
H2A C2 H2B . 106.5(11)
N1 C3 C4 . 124.08(7)
N1 C3 H3 . 120.6(8)
C4 C3 H3 . 115.3(8)
C9 C4 C5 . 117.49(6)
C9 C4 C3 . 119.44(6)
C5 C4 C3 . 123.07(6)
C6 C5 C4 . 121.48(7)
C6 C5 H5 . 117.3(8)
C4 C5 H5 . 121.1(8)
C5 C6 C7 . 121.01(7)
C5 C6 H6 . 119.0(7)
C7 C6 H6 . 120.0(7)
N2 C7 C8 . 121.25(7)
N2 C7 C6 . 121.36(7)
C8 C7 C6 . 117.38(6)
C9 C8 C7 . 120.77(7)
C9 C8 H8 . 116.4(7)
C7 C8 H8 . 122.8(7)
C8 C9 C4 . 121.83(7)
C8 C9 H9 . 118.8(8)
C4 C9 H9 . 119.4(8)
N2 C10 H10A . 110.6(8)
N2 C10 H10B . 114.0(8)
H10A C10 H10B . 108.0(11)
N2 C10 H10C . 108.1(9)
H10A C10 H10C . 106.3(12)
H10B C10 H10C . 109.5(12)
N2 C11 H11A . 112.5(8)
N2 C11 H11B . 111.8(9)
H11A C11 H11B . 108.4(12)
N2 C11 H11C . 110.1(11)
H11A C11 H11C . 105.1(13)
H11B C11 H11C . 108.7(13)

loop_
_geom_bond_atom_site_label_1
_geom_bond_atom_site_label_2
_geom_bond_site_symmetry_2
_geom_bond_distance
N1 C3 . 1.2744(10)
N1 C2 . 1.4611(10)
N2 C7 . 1.3756(9)
N2 C10 . 1.4504(11)
N2 C11 . 1.4525(11)
C1 C1 3_665 1.5215(16)
C1 C2 . 1.5275(12)
C1 H1A . 1.027(12)
C1 H1B . 1.033(14)
C2 H2A . 0.994(13)
C2 H2B . 0.989(13)
C3 C4 . 1.4629(10)
C3 H3 . 0.962(14)
C4 C9 . 1.3985(10)
C4 C5 . 1.4007(10)
C5 C6 . 1.3831(10)
C5 H5 . 0.983(14)
C6 C7 . 1.4148(10)
C6 H6 . 0.970(13)
C7 C8 . 1.4090(10)
C8 C9 . 1.3850(10)
C8 H8 . 0.984(13)
C9 H9 . 0.935(13)
C10 H10A . 0.981(14)
C10 H10B . 0.977(14)
C10 H10C . 0.972(16)
C11 H11A . 0.982(15)
C11 H11B . 0.988(15)
C11 H11C . 0.959(17)

loop_
_geom_hbond_atom_site_label_D
_geom_hbond_atom_site_label_H
_geom_hbond_atom_site_label_A
_geom_hbond_site_symmetry_A
_geom_hbond_distance_DH
_geom_hbond_distance_HA
_geom_hbond_distance_DA
_geom_hbond_angle_DHA
_geom_hbond_publ_flag
C10 H10B Cg1 1_455 0.977(14) 2.651(15) 3.5273(10) 149.1(11) y

loop_
_geom_torsion_atom_site_label_1
_geom_torsion_atom_site_label_2
_geom_torsion_atom_site_label_3
_geom_torsion_atom_site_label_4
_geom_torsion_site_symmetry_1
_geom_torsion
C3 N1 C2 C1 . -146.09(7)
C1 C1 C2 N1 3_665 62.55(10)
C2 N1 C3 C4 . -178.83(7)
N1 C3 C4 C9 . 177.38(7)
N1 C3 C4 C5 . -2.61(12)
C9 C4 C5 C6 . -1.36(11)
C3 C4 C5 C6 . 178.63(7)
C4 C5 C6 C7 . 0.51(11)
C10 N2 C7 C8 . 175.32(7)
C11 N2 C7 C8 . 16.80(11)
C10 N2 C7 C6 . -5.55(11)
C11 N2 C7 C6 . -164.07(8)
C5 C6 C7 N2 . -178.02(7)
C5 C6 C7 C8 . 1.14(11)
N2 C7 C8 C9 . 177.21(7)
C6 C7 C8 C9 . -1.95(11)
C7 C8 C9 C4 . 1.14(11)
C5 C4 C9 C8 . 0.54(11)
C3 C4 C9 C8 . -179.46(6)
